data_7705419
loop_
_publ_author_name
'Siai, Amira'
'H\"ammerle, Luzian'
'Str\"obele, Markus'
'Enseling, David'
'J\"ustel, Thomas'
'Meyer, Hans-J\"urgen'

_publ_section_title
;
 Structure, polymorphism and luminescence of cyanate iodides MI(OCN) (M =
 Ba, Eu, and Sr).
;
_journal_issue 40
_journal_name_full 'Dalton transactions (Cambridge, England : 2003)'
_journal_page_first 14133
_journal_page_last 14139
_journal_paper_doi 10.1039/d0dt02126a
_journal_volume 49
_journal_year 2020
_chemical_formula_moiety 'C Eu I N O'
_chemical_formula_structural 'Eu I (OCN)'
_chemical_formula_sum 'C Eu I N O'
_chemical_formula_weight 320.8855
_space_group_IT_number 63
_space_group_name_Hall '-C 2c 2'
_space_group_name_H-M_alt 'C m c m'
_symmetry_cell_setting orthorhombic
_symmetry_space_group_name_Hall '-C 2c 2'
_symmetry_space_group_name_H-M 'C m c m'
_audit_update_record
;
2019-12-11 deposited with the CCDC.	2020-09-14 downloaded from the CCDC.
;
_cell_angle_alpha 90.0000
_cell_angle_beta 90.0000
_cell_angle_gamma 90.0000
_cell_formula_units_Z 4
_cell_length_a 5.44922(3)
_cell_length_b 12.77530(8)
_cell_length_c 6.33545(4)
_cell_measurement_temperature 298
_cell_volume 441.045(5)
_computing_structure_refinement FULLPROF
_diffrn_ambient_temperature 298
_diffrn_detector PSD
_diffrn_detector_type Mythen1K
_diffrn_measurement_device_type StadIP
_diffrn_measurement_method Transmission
_diffrn_radiation_monochromator Germanium
_diffrn_radiation_type 'Cu Kalpha1'
_diffrn_radiation_wavelength 1.54060
_diffrn_source 'X-ray tube'
_diffrn_source_target Cu
_exptl_absorpt_coefficient_mu 155.328
_exptl_crystal_description powder
_pd_char_colour white
_pd_instr_location ' ?'
_pd_meas_2theta_range_inc 0.015000
_pd_meas_2theta_range_max 119.87000
_pd_meas_2theta_range_min 5.00000
_pd_meas_number_of_points 7659
_pd_meas_scan_method step
_pd_proc_2theta_range_inc 0.015000
_pd_proc_2theta_range_max 119.8700
_pd_proc_2theta_range_min 5.0000
_pd_proc_ls_pref_orient_corr ' ?'
_pd_proc_ls_prof_R_factor 2.8714
_pd_proc_ls_prof_wR_expected 3.2787
_pd_proc_ls_prof_wR_factor 3.7540
_pd_proc_wavelength 1.540560
_pd_spec_mounting ' ?'
_pd_spec_mount_mode transmission
_pd_spec_shape flat_sheet
_refine_ls_goodness_of_fit_all 1.1449
_refine_ls_number_parameters 28
_refine_ls_number_reflns 212
_refine_ls_number_restraints 0
_refine_ls_R_I_factor 2.8924
_refine_ls_shift/su_max 0.0000
_cod_data_source_file d0dt02126a15.cif
_cod_data_source_block SrI(OCN)_CCDC1
_cod_depositor_comments
;
The following automatic conversions were performed:

data item '_symmetry_cell_setting' value 'Orthorhombic' was changed
to 'orthorhombic' in accordance with the
/home/data/users/saulius/crontab/automatic-downloads/rss-feeds/RSC/lib/dictionaries/cif_core.dic
dictionary named 'cif_core.dic' version 2.4.2 last updated on
2011-04-26.

Automatic conversion script
Id: cif_fix_values 7556 2019-12-06 15:28:31Z antanas 

 Adding full bibliography for 7705416--7705419.cif.
;
_cod_database_code 7705419
_pd_proc_ls_prof_cr_factor 16.4108
_pd_proc_ls_prof_cwr_factor 11.7447
_pd_proc_ls_prof_cwr_expected 10.2578
_pd_proc_ls_prof_chi2 1.3109
_pd_proc_ls_prof_echi2 1.3614

loop_
_symmetry_equiv_pos_as_xyz
x,y,z
x,-y,-z
-x,y,-z+1/2
-x,-y,z+1/2
-x,-y,-z
-x,y,z
x,-y,z+1/2
x,y,-z+1/2
x+1/2,y+1/2,z
x+1/2,-y+1/2,-z
-x+1/2,y+1/2,-z+1/2
-x+1/2,-y+1/2,z+1/2
-x+1/2,-y+1/2,-z
-x+1/2,y+1/2,z
x+1/2,-y+1/2,z+1/2
x+1/2,y+1/2,-z+1/2

loop_
_atom_site_label
_atom_site_fract_x
_atom_site_fract_y
_atom_site_fract_z
_atom_site_U_iso_or_equiv
_atom_site_occupancy
_atom_site_adp_type
_atom_site_type_symbol
Eu1 -0.5000 0.11104(9) -0.2500 0.0452(13) 1.00000 Uani Eu
I1 -0.5000 0.23468(9) -0.7500 0.0328(12) 1.00000 Uani I
O1 -0.2191(11) 0.00000 0.00000 0.028(3) 0.50000 Uiso O
N1 -0.2191(11) 0.00000 0.00000 0.028(3) 0.50000 Uiso N
C1 0.00000 0.00000 0.00000 0.013(5) 1.00000 Uiso C

loop_
_atom_site_aniso_label
_atom_site_aniso_U_11
_atom_site_aniso_U_22
_atom_site_aniso_U_33
_atom_site_aniso_U_12
_atom_site_aniso_U_13
_atom_site_aniso_U_23
_atom_site_aniso_type_symbol
Eu1 0.0275(10) 0.0542(15) 0.0540(13) 0.00000 0.00000 0.00000 C
I1 0.0307(11) 0.0292(13) 0.0384(11) 0.00000 0.00000 0.00000 C

loop_
_atom_type_symbol
_atom_type_scat_Cromer_Mann_a1
_atom_type_scat_Cromer_Mann_b1
_atom_type_scat_Cromer_Mann_a2
_atom_type_scat_Cromer_Mann_b2
_atom_type_scat_Cromer_Mann_a3
_atom_type_scat_Cromer_Mann_b3
_atom_type_scat_Cromer_Mann_a4
_atom_type_scat_Cromer_Mann_b4
_atom_type_scat_Cromer_Mann_c
_atom_type_scat_dispersion_real
_atom_type_scat_dispersion_imag
_atom_type_scat_source
eu 24.62740 2.38790 19.08860 0.19420 13.76030 13.75460 2.92270 123.17400 2.57450 -8.92940 11.18570 International_Tables_for_Crystallography_Vol.C(1991)_Tables_6.1.1.4_and_6.1.1.5
i 20.14720 4.34700 18.99490 0.38140 7.51380 27.76600 2.27350 66.87760 4.07120 -0.32570 6.83620 International_Tables_for_Crystallography_Vol.C(1991)_Tables_6.1.1.4_and_6.1.1.5
o 3.04850 13.27710 2.28680 5.70110 1.54630 0.32390 0.86700 32.90890 0.25080 0.04920 0.03200 International_Tables_for_Crystallography_Vol.C(1991)_Tables_6.1.1.4_and_6.1.1.5
n 12.21260 0.00570 3.13220 9.89330 2.01250 28.99750 1.16630 0.58260 -11.52900 0.03110 0.01800 International_Tables_for_Crystallography_Vol.C(1991)_Tables_6.1.1.4_and_6.1.1.5
c 2.31000 20.84390 1.02000 10.20750 1.58860 0.56870 0.86500 51.65120 0.21560 0.01810 0.00900 International_Tables_for_Crystallography_Vol.C(1991)_Tables_6.1.1.4_and_6.1.1.5

loop_
_geom_angle_atom_site_label_1
_geom_angle_atom_site_label_2
_geom_angle_atom_site_label_3
_geom_angle
_geom_angle_site_symmetry_1
_geom_angle_site_symmetry_3
_geom_angle_publ_flag
I1 Eu1 I1 126.995(17) 1_555 1_556 ?
I1 Eu1 I1 74.84(2) 1_555 10_454 ?
I1 Eu1 I1 74.84(2) 1_555 10_554 ?
I1 Eu1 O1 141.50(10) 1_555 1_555 ?
I1 Eu1 O1 72.58(10) 1_555 3_454 ?
I1 Eu1 O1 141.50(10) 1_555 5_455 ?
I1 Eu1 O1 72.58(10) 1_555 7_554 ?
I1 Eu1 N1 141.50(10) 1_555 1_555 ?
I1 Eu1 N1 72.58(10) 1_555 3_454 ?
I1 Eu1 N1 141.50(10) 1_555 5_455 ?
I1 Eu1 N1 72.58(10) 1_555 7_554 ?
I1 Eu1 C1 126.39(2) 1_555 1_455 ?
I1 Eu1 C1 126.39(2) 1_555 1_555 ?
I1 Eu1 C1 76.88(2) 1_555 3_454 ?
I1 Eu1 C1 76.88(2) 1_555 3_554 ?
I1 Eu1 I1 74.84(2) 1_556 10_454 ?
I1 Eu1 I1 74.84(2) 1_556 10_554 ?
I1 Eu1 O1 72.58(10) 1_556 1_555 ?
I1 Eu1 O1 141.50(10) 1_556 3_454 ?
I1 Eu1 O1 72.58(10) 1_556 5_455 ?
I1 Eu1 O1 141.50(10) 1_556 7_554 ?
I1 Eu1 N1 72.58(10) 1_556 1_555 ?
I1 Eu1 N1 141.50(10) 1_556 3_454 ?
I1 Eu1 N1 72.58(10) 1_556 5_455 ?
I1 Eu1 N1 141.50(10) 1_556 7_554 ?
I1 Eu1 C1 76.88(2) 1_556 1_455 ?
I1 Eu1 C1 76.88(2) 1_556 1_555 ?
I1 Eu1 C1 126.39(2) 1_556 3_454 ?
I1 Eu1 C1 126.39(2) 1_556 3_554 ?
I1 Eu1 I1 108.24(2) 10_454 10_554 ?
I1 Eu1 O1 142.25(19) 10_454 1_555 ?
I1 Eu1 O1 81.02(10) 10_454 3_454 ?
I1 Eu1 O1 81.02(10) 10_454 5_455 ?
I1 Eu1 O1 142.25(19) 10_454 7_554 ?
I1 Eu1 N1 142.25(19) 10_454 1_555 ?
I1 Eu1 N1 81.02(10) 10_454 3_454 ?
I1 Eu1 N1 81.02(10) 10_454 5_455 ?
I1 Eu1 N1 142.25(19) 10_454 7_554 ?
I1 Eu1 C1 66.54(3) 10_454 1_455 ?
I1 Eu1 C1 151.56(3) 10_454 1_555 ?
I1 Eu1 C1 66.54(3) 10_454 3_454 ?
I1 Eu1 C1 151.56(3) 10_454 3_554 ?
I1 Eu1 O1 81.02(10) 10_554 1_555 ?
I1 Eu1 O1 142.25(19) 10_554 3_454 ?
I1 Eu1 O1 142.25(19) 10_554 5_455 ?
I1 Eu1 O1 81.02(10) 10_554 7_554 ?
I1 Eu1 N1 81.02(10) 10_554 1_555 ?
I1 Eu1 N1 142.25(19) 10_554 3_454 ?
I1 Eu1 N1 142.25(19) 10_554 5_455 ?
I1 Eu1 N1 81.02(10) 10_554 7_554 ?
I1 Eu1 C1 151.56(3) 10_554 1_455 ?
I1 Eu1 C1 66.54(3) 10_554 1_555 ?
I1 Eu1 C1 151.56(3) 10_554 3_454 ?
I1 Eu1 C1 66.54(3) 10_554 3_554 ?
O1 Eu1 O1 114.4(2) 1_555 3_454 ?
O1 Eu1 O1 71.5(2) 1_555 5_455 ?
O1 Eu1 O1 74.39(11) 1_555 7_554 ?
O1 Eu1 N1 114.4(2) 1_555 3_454 ?
O1 Eu1 N1 71.5(2) 1_555 5_455 ?
O1 Eu1 N1 74.39(11) 1_555 7_554 ?
O1 Eu1 C1 87.78(18) 1_555 1_455 ?
O1 Eu1 C1 121.02(18) 1_555 3_454 ?
O1 Eu1 C1 66.06(9) 1_555 3_554 ?
O1 Eu1 O1 74.39(11) 3_454 5_455 ?
O1 Eu1 O1 71.5(2) 3_454 7_554 ?
O1 Eu1 N1 114.4(2) 3_454 1_555 ?
O1 Eu1 N1 74.39(11) 3_454 5_455 ?
O1 Eu1 N1 71.5(2) 3_454 7_554 ?
O1 Eu1 C1 66.06(9) 3_454 1_455 ?
O1 Eu1 C1 121.02(18) 3_454 1_555 ?
O1 Eu1 C1 87.78(18) 3_454 3_554 ?
O1 Eu1 O1 114.4(2) 5_455 7_554 ?
O1 Eu1 N1 71.5(2) 5_455 1_555 ?
O1 Eu1 N1 74.39(11) 5_455 3_454 ?
O1 Eu1 N1 114.4(2) 5_455 7_554 ?
O1 Eu1 C1 87.78(18) 5_455 1_555 ?
O1 Eu1 C1 66.06(9) 5_455 3_454 ?
O1 Eu1 C1 121.02(18) 5_455 3_554 ?
O1 Eu1 N1 74.39(11) 7_554 1_555 ?
O1 Eu1 N1 71.5(2) 7_554 3_454 ?
O1 Eu1 N1 114.4(2) 7_554 5_455 ?
O1 Eu1 C1 121.02(18) 7_554 1_455 ?
O1 Eu1 C1 66.06(9) 7_554 1_555 ?
O1 Eu1 C1 87.78(18) 7_554 3_454 ?
N1 Eu1 N1 114.4(2) 1_555 3_454 ?
N1 Eu1 N1 71.5(2) 1_555 5_455 ?
N1 Eu1 N1 74.39(11) 1_555 7_554 ?
N1 Eu1 C1 87.78(18) 1_555 1_455 ?
N1 Eu1 C1 121.02(18) 1_555 3_454 ?
N1 Eu1 C1 66.06(9) 1_555 3_554 ?
N1 Eu1 N1 74.39(11) 3_454 5_455 ?
N1 Eu1 N1 71.5(2) 3_454 7_554 ?
N1 Eu1 C1 66.06(9) 3_454 1_455 ?
N1 Eu1 C1 121.02(18) 3_454 1_555 ?
N1 Eu1 C1 87.78(18) 3_454 3_554 ?
N1 Eu1 N1 114.4(2) 5_455 7_554 ?
N1 Eu1 C1 87.78(18) 5_455 1_555 ?
N1 Eu1 C1 66.06(9) 5_455 3_454 ?
N1 Eu1 C1 121.02(18) 5_455 3_554 ?
N1 Eu1 C1 121.02(18) 7_554 1_455 ?
N1 Eu1 C1 66.06(9) 7_554 1_555 ?
N1 Eu1 C1 87.78(18) 7_554 3_454 ?
C1 Eu1 C1 104.064(11) 1_455 1_555 ?
C1 Eu1 C1 54.553(11) 1_455 3_454 ?
C1 Eu1 C1 131.533(11) 1_455 3_554 ?
C1 Eu1 C1 131.533(11) 1_555 3_454 ?
C1 Eu1 C1 54.553(11) 1_555 3_554 ?
C1 Eu1 C1 104.064(11) 3_454 3_554 ?
Eu1 I1 Eu1 126.995(17) 1_554 1_555 ?
Eu1 I1 Eu1 105.16(3) 1_554 10_454 ?
Eu1 I1 Eu1 105.16(3) 1_554 10_554 ?
Eu1 I1 O1 91.23(6) 1_554 3_454 ?
Eu1 I1 O1 91.23(6) 1_554 7_554 ?
Eu1 I1 O1 91.39(5) 1_554 9_454 ?
Eu1 I1 O1 138.25(5) 1_554 11_454 ?
Eu1 I1 O1 91.39(5) 1_554 13_454 ?
Eu1 I1 O1 138.25(5) 1_554 15_454 ?
Eu1 I1 N1 91.23(6) 1_554 3_454 ?
Eu1 I1 N1 91.23(6) 1_554 7_554 ?
Eu1 I1 N1 91.39(5) 1_554 9_454 ?
Eu1 I1 N1 138.25(5) 1_554 11_454 ?
Eu1 I1 N1 91.39(5) 1_554 13_454 ?
Eu1 I1 N1 138.25(5) 1_554 15_454 ?
Eu1 I1 C1 91.46(3) 1_554 9_454 ?
Eu1 I1 C1 141.55(3) 1_554 11_454 ?
Eu1 I1 Eu1 105.16(3) 1_555 10_454 ?
Eu1 I1 Eu1 105.16(3) 1_555 10_554 ?
Eu1 I1 O1 91.23(6) 1_555 1_554 ?
Eu1 I1 O1 91.23(6) 1_555 5_454 ?
Eu1 I1 O1 138.25(5) 1_555 9_454 ?
Eu1 I1 O1 91.39(5) 1_555 11_454 ?
Eu1 I1 O1 138.25(5) 1_555 13_454 ?
Eu1 I1 O1 91.39(5) 1_555 15_454 ?
Eu1 I1 N1 91.23(6) 1_555 1_554 ?
Eu1 I1 N1 91.23(6) 1_555 5_454 ?
Eu1 I1 N1 138.25(5) 1_555 9_454 ?
Eu1 I1 N1 91.39(5) 1_555 11_454 ?
Eu1 I1 N1 138.25(5) 1_555 13_454 ?
Eu1 I1 N1 91.39(5) 1_555 15_454 ?
Eu1 I1 C1 141.55(3) 1_555 9_454 ?
Eu1 I1 C1 91.46(3) 1_555 11_454 ?
Eu1 I1 Eu1 108.24(2) 10_454 10_554 ?
Eu1 I1 O1 143.68(13) 10_454 1_554 ?
Eu1 I1 O1 97.99(6) 10_454 3_454 ?
Eu1 I1 O1 97.99(6) 10_454 5_454 ?
Eu1 I1 O1 143.68(13) 10_454 7_554 ?
Eu1 I1 O1 74.96(11) 10_454 11_454 ?
Eu1 I1 O1 74.96(11) 10_454 13_454 ?
Eu1 I1 N1 143.68(13) 10_454 1_554 ?
Eu1 I1 N1 97.99(6) 10_454 3_454 ?
Eu1 I1 N1 97.99(6) 10_454 5_454 ?
Eu1 I1 N1 143.68(13) 10_454 7_554 ?
Eu1 I1 N1 74.96(11) 10_454 11_454 ?
Eu1 I1 N1 74.96(11) 10_454 13_454 ?
Eu1 I1 C1 57.93(2) 10_454 9_454 ?
Eu1 I1 C1 57.93(2) 10_454 11_454 ?
Eu1 I1 O1 97.99(6) 10_554 1_554 ?
Eu1 I1 O1 143.68(13) 10_554 3_454 ?
Eu1 I1 O1 143.68(13) 10_554 5_454 ?
Eu1 I1 O1 97.99(6) 10_554 7_554 ?
Eu1 I1 O1 74.96(11) 10_554 9_454 ?
Eu1 I1 O1 74.96(11) 10_554 15_454 ?
Eu1 I1 N1 97.99(6) 10_554 1_554 ?
Eu1 I1 N1 143.68(13) 10_554 3_454 ?
Eu1 I1 N1 143.68(13) 10_554 5_454 ?
Eu1 I1 N1 97.99(6) 10_554 7_554 ?
Eu1 I1 N1 74.96(11) 10_554 9_454 ?
Eu1 I1 N1 74.96(11) 10_554 15_454 ?
Eu1 I1 C1 57.93(2) 10_554 9_454 ?
Eu1 I1 C1 57.93(2) 10_554 11_454 ?
O1 I1 O1 72.61(12) 1_554 3_454 ?
O1 I1 O1 48.59(12) 1_554 5_454 ?
O1 I1 O1 50.40(6) 1_554 7_554 ?
O1 I1 O1 130.46(10) 1_554 9_454 ?
O1 I1 O1 137.92(5) 1_554 11_454 ?
O1 I1 O1 113.50(5) 1_554 13_454 ?
O1 I1 O1 172.90(10) 1_554 15_454 ?
O1 I1 N1 72.61(12) 1_554 3_454 ?
O1 I1 N1 48.59(12) 1_554 5_454 ?
O1 I1 N1 50.40(6) 1_554 7_554 ?
O1 I1 N1 130.46(10) 1_554 9_454 ?
O1 I1 N1 137.92(5) 1_554 11_454 ?
O1 I1 N1 113.50(5) 1_554 13_454 ?
O1 I1 N1 172.90(10) 1_554 15_454 ?
O1 I1 C1 123.36(6) 1_554 9_454 ?
O1 I1 C1 155.55(6) 1_554 11_454 ?
O1 I1 O1 50.40(6) 3_454 5_454 ?
O1 I1 O1 48.59(12) 3_454 7_554 ?
O1 I1 O1 137.92(5) 3_454 9_454 ?
O1 I1 O1 130.46(10) 3_454 11_454 ?
O1 I1 O1 172.90(10) 3_454 13_454 ?
O1 I1 O1 113.50(5) 3_454 15_454 ?
O1 I1 N1 72.61(12) 3_454 1_554 ?
O1 I1 N1 50.40(6) 3_454 5_454 ?
O1 I1 N1 48.59(12) 3_454 7_554 ?
O1 I1 N1 137.92(5) 3_454 9_454 ?
O1 I1 N1 130.46(10) 3_454 11_454 ?
O1 I1 N1 172.90(10) 3_454 13_454 ?
O1 I1 N1 113.50(5) 3_454 15_454 ?
O1 I1 C1 155.55(6) 3_454 9_454 ?
O1 I1 C1 123.36(6) 3_454 11_454 ?
O1 I1 O1 72.61(12) 5_454 7_554 ?
O1 I1 O1 113.50(5) 5_454 9_454 ?
O1 I1 O1 172.90(10) 5_454 11_454 ?
O1 I1 O1 130.46(10) 5_454 13_454 ?
O1 I1 O1 137.92(5) 5_454 15_454 ?
O1 I1 N1 48.59(12) 5_454 1_554 ?
O1 I1 N1 50.40(6) 5_454 3_454 ?
O1 I1 N1 72.61(12) 5_454 7_554 ?
O1 I1 N1 113.50(5) 5_454 9_454 ?
O1 I1 N1 172.90(10) 5_454 11_454 ?
O1 I1 N1 130.46(10) 5_454 13_454 ?
O1 I1 N1 137.92(5) 5_454 15_454 ?
O1 I1 C1 123.36(6) 5_454 9_454 ?
O1 I1 C1 155.55(6) 5_454 11_454 ?
O1 I1 O1 172.90(10) 7_554 9_454 ?
O1 I1 O1 113.50(5) 7_554 11_454 ?
O1 I1 O1 137.92(5) 7_554 13_454 ?
O1 I1 O1 130.46(10) 7_554 15_454 ?
O1 I1 N1 50.40(6) 7_554 1_554 ?
O1 I1 N1 48.59(12) 7_554 3_454 ?
O1 I1 N1 72.61(12) 7_554 5_454 ?
O1 I1 N1 172.90(10) 7_554 9_454 ?
O1 I1 N1 113.50(5) 7_554 11_454 ?
O1 I1 N1 137.92(5) 7_554 13_454 ?
O1 I1 N1 130.46(10) 7_554 15_454 ?
O1 I1 C1 155.55(6) 7_554 9_454 ?
O1 I1 C1 123.36(6) 7_554 11_454 ?
O1 I1 O1 60.67(9) 9_454 11_454 ?
O1 I1 O1 47.57(4) 9_454 15_454 ?
O1 I1 N1 130.46(10) 9_454 1_554 ?
O1 I1 N1 137.92(5) 9_454 3_454 ?
O1 I1 N1 113.50(5) 9_454 5_454 ?
O1 I1 N1 172.90(10) 9_454 7_554 ?
O1 I1 N1 60.67(9) 9_454 11_454 ?
O1 I1 N1 47.57(4) 9_454 15_454 ?
O1 I1 C1 52.32(4) 9_454 11_454 ?
O1 I1 O1 47.57(4) 11_454 13_454 ?
O1 I1 N1 137.92(5) 11_454 1_554 ?
O1 I1 N1 130.46(10) 11_454 3_454 ?
O1 I1 N1 172.90(10) 11_454 5_454 ?
O1 I1 N1 113.50(5) 11_454 7_554 ?
O1 I1 N1 60.67(9) 11_454 9_454 ?
O1 I1 N1 47.57(4) 11_454 13_454 ?
O1 I1 C1 52.32(4) 11_454 9_454 ?
O1 I1 O1 60.67(9) 13_454 15_454 ?
O1 I1 N1 113.50(5) 13_454 1_554 ?
O1 I1 N1 172.90(10) 13_454 3_454 ?
O1 I1 N1 130.46(10) 13_454 5_454 ?
O1 I1 N1 137.92(5) 13_454 7_554 ?
O1 I1 N1 47.57(4) 13_454 11_454 ?
O1 I1 N1 60.67(9) 13_454 15_454 ?
O1 I1 C1 52.32(4) 13_454 11_454 ?
O1 I1 N1 172.90(10) 15_454 1_554 ?
O1 I1 N1 113.50(5) 15_454 3_454 ?
O1 I1 N1 137.92(5) 15_454 5_454 ?
O1 I1 N1 130.46(10) 15_454 7_554 ?
O1 I1 N1 47.57(4) 15_454 9_454 ?
O1 I1 N1 60.67(9) 15_454 13_454 ?
O1 I1 C1 52.32(4) 15_454 9_454 ?
N1 I1 N1 72.61(12) 1_554 3_454 ?
N1 I1 N1 48.59(12) 1_554 5_454 ?
N1 I1 N1 50.40(6) 1_554 7_554 ?
N1 I1 N1 130.46(10) 1_554 9_454 ?
N1 I1 N1 137.92(5) 1_554 11_454 ?
N1 I1 N1 113.50(5) 1_554 13_454 ?
N1 I1 N1 172.90(10) 1_554 15_454 ?
N1 I1 C1 123.36(6) 1_554 9_454 ?
N1 I1 C1 155.55(6) 1_554 11_454 ?
N1 I1 N1 50.40(6) 3_454 5_454 ?
N1 I1 N1 48.59(12) 3_454 7_554 ?
N1 I1 N1 137.92(5) 3_454 9_454 ?
N1 I1 N1 130.46(10) 3_454 11_454 ?
N1 I1 N1 172.90(10) 3_454 13_454 ?
N1 I1 N1 113.50(5) 3_454 15_454 ?
N1 I1 C1 155.55(6) 3_454 9_454 ?
N1 I1 C1 123.36(6) 3_454 11_454 ?
N1 I1 N1 72.61(12) 5_454 7_554 ?
N1 I1 N1 113.50(5) 5_454 9_454 ?
N1 I1 N1 172.90(10) 5_454 11_454 ?
N1 I1 N1 130.46(10) 5_454 13_454 ?
N1 I1 N1 137.92(5) 5_454 15_454 ?
N1 I1 C1 123.36(6) 5_454 9_454 ?
N1 I1 C1 155.55(6) 5_454 11_454 ?
N1 I1 N1 172.90(10) 7_554 9_454 ?
N1 I1 N1 113.50(5) 7_554 11_454 ?
N1 I1 N1 137.92(5) 7_554 13_454 ?
N1 I1 N1 130.46(10) 7_554 15_454 ?
N1 I1 C1 155.55(6) 7_554 9_454 ?
N1 I1 C1 123.36(6) 7_554 11_454 ?
N1 I1 N1 60.67(9) 9_454 11_454 ?
N1 I1 N1 47.57(4) 9_454 15_454 ?
N1 I1 C1 52.32(4) 9_454 11_454 ?
N1 I1 N1 47.57(4) 11_454 13_454 ?
N1 I1 C1 52.32(4) 11_454 9_454 ?
N1 I1 N1 60.67(9) 13_454 15_454 ?
N1 I1 C1 52.32(4) 13_454 11_454 ?
N1 I1 C1 52.32(4) 15_454 9_454 ?
C1 I1 C1 50.09(2) 9_454 11_454 ?
Eu1 O1 Eu1 108.50(12) 1_555 2_555 ?
Eu1 O1 I1 65.21(9) 1_555 1_556 ?
Eu1 O1 I1 86.48(10) 1_555 2_554 ?
Eu1 O1 I1 152.72(9) 1_555 9_546 ?
Eu1 O1 I1 57.76(9) 1_555 10_554 ?
Eu1 O1 O1 82.47(17) 1_555 3_554 ?
Eu1 O1 O1 146.56(17) 1_555 3_555 ?
Eu1 O1 O1 54.25(19) 1_555 5_455 ?
Eu1 O1 O1 125.8(3) 1_555 5_555 ?
Eu1 O1 O1 52.80(10) 1_555 7_554 ?
Eu1 O1 O1 127.20(10) 1_555 7_555 ?
Eu1 O1 N1 82.47(17) 1_555 3_554 ?
Eu1 O1 N1 146.56(17) 1_555 3_555 ?
Eu1 O1 N1 54.25(19) 1_555 5_455 ?
Eu1 O1 N1 125.8(3) 1_555 5_555 ?
Eu1 O1 N1 52.80(10) 1_555 7_554 ?
Eu1 O1 N1 127.20(10) 1_555 7_555 ?
Eu1 O1 C1 125.8(3) 1_555 1_555 ?
Eu1 O1 C1 68.92(9) 1_555 3_554 ?
Eu1 O1 C1 140.51(9) 1_555 3_555 ?
Eu1 O1 I1 86.48(10) 2_555 1_556 ?
Eu1 O1 I1 65.21(9) 2_555 2_554 ?
Eu1 O1 I1 57.76(9) 2_555 9_546 ?
Eu1 O1 I1 152.72(9) 2_555 10_554 ?
Eu1 O1 O1 146.56(17) 2_555 3_554 ?
Eu1 O1 O1 82.47(17) 2_555 3_555 ?
Eu1 O1 O1 54.25(19) 2_555 5_455 ?
Eu1 O1 O1 125.8(3) 2_555 5_555 ?
Eu1 O1 O1 127.20(10) 2_555 7_554 ?
Eu1 O1 O1 52.80(10) 2_555 7_555 ?
Eu1 O1 N1 146.56(17) 2_555 3_554 ?
Eu1 O1 N1 82.47(17) 2_555 3_555 ?
Eu1 O1 N1 54.25(19) 2_555 5_455 ?
Eu1 O1 N1 125.8(3) 2_555 5_555 ?
Eu1 O1 N1 127.20(10) 2_555 7_554 ?
Eu1 O1 N1 52.80(10) 2_555 7_555 ?
Eu1 O1 C1 125.8(3) 2_555 1_555 ?
Eu1 O1 C1 140.51(9) 2_555 3_554 ?
Eu1 O1 C1 68.92(9) 2_555 3_555 ?
I1 O1 I1 131.41(7) 1_556 2_554 ?
I1 O1 I1 130.46(6) 1_556 9_546 ?
I1 O1 I1 66.50(5) 1_556 10_554 ?
I1 O1 O1 125.99(12) 1_556 3_554 ?
I1 O1 O1 84.70(12) 1_556 3_555 ?
I1 O1 O1 65.70(17) 1_556 5_455 ?
I1 O1 O1 114.3(3) 1_556 5_555 ?
I1 O1 O1 115.20(6) 1_556 7_554 ?
I1 O1 O1 64.80(6) 1_556 7_555 ?
I1 O1 N1 125.99(12) 1_556 3_554 ?
I1 O1 N1 84.70(12) 1_556 3_555 ?
I1 O1 N1 65.70(17) 1_556 5_455 ?
I1 O1 N1 114.3(3) 1_556 5_555 ?
I1 O1 N1 115.20(6) 1_556 7_554 ?
I1 O1 N1 64.80(6) 1_556 7_555 ?
I1 O1 C1 114.3(3) 1_556 1_555 ?
I1 O1 C1 122.92(6) 1_556 3_554 ?
I1 O1 C1 75.33(6) 1_556 3_555 ?
I1 O1 I1 66.50(5) 2_554 9_546 ?
I1 O1 I1 130.46(6) 2_554 10_554 ?
I1 O1 O1 84.70(12) 2_554 3_554 ?
I1 O1 O1 125.99(12) 2_554 3_555 ?
I1 O1 O1 65.70(17) 2_554 5_455 ?
I1 O1 O1 114.3(3) 2_554 5_555 ?
I1 O1 O1 64.80(6) 2_554 7_554 ?
I1 O1 O1 115.20(6) 2_554 7_555 ?
I1 O1 N1 84.70(12) 2_554 3_554 ?
I1 O1 N1 125.99(12) 2_554 3_555 ?
I1 O1 N1 65.70(17) 2_554 5_455 ?
I1 O1 N1 114.3(3) 2_554 5_555 ?
I1 O1 N1 64.80(6) 2_554 7_554 ?
I1 O1 N1 115.20(6) 2_554 7_555 ?
I1 O1 C1 114.3(3) 2_554 1_555 ?
I1 O1 C1 75.33(6) 2_554 3_554 ?
I1 O1 C1 122.92(6) 2_554 3_555 ?
I1 O1 I1 144.60(6) 9_546 10_554 ?
I1 O1 O1 97.99(9) 9_546 3_554 ?
I1 O1 O1 59.67(9) 9_546 3_555 ?
I1 O1 O1 107.7(2) 9_546 5_455 ?
I1 O1 O1 72.3(2) 9_546 5_555 ?
I1 O1 O1 113.78(5) 9_546 7_554 ?
I1 O1 O1 66.22(5) 9_546 7_555 ?
I1 O1 N1 97.99(9) 9_546 3_554 ?
I1 O1 N1 59.67(9) 9_546 3_555 ?
I1 O1 N1 107.7(2) 9_546 5_455 ?
I1 O1 N1 72.3(2) 9_546 5_555 ?
I1 O1 N1 113.78(5) 9_546 7_554 ?
I1 O1 N1 66.22(5) 9_546 7_555 ?
I1 O1 C1 72.3(3) 9_546 1_555 ?
I1 O1 C1 105.67(5) 9_546 3_554 ?
I1 O1 C1 61.01(5) 9_546 3_555 ?
I1 O1 O1 59.67(9) 10_554 3_554 ?
I1 O1 O1 97.99(9) 10_554 3_555 ?
I1 O1 O1 107.7(2) 10_554 5_455 ?
I1 O1 O1 72.3(2) 10_554 5_555 ?
I1 O1 O1 66.22(5) 10_554 7_554 ?
I1 O1 O1 113.78(5) 10_554 7_555 ?
I1 O1 N1 59.67(9) 10_554 3_554 ?
I1 O1 N1 97.99(9) 10_554 3_555 ?
I1 O1 N1 107.7(2) 10_554 5_455 ?
I1 O1 N1 72.3(2) 10_554 5_555 ?
I1 O1 N1 66.22(5) 10_554 7_554 ?
I1 O1 N1 113.78(5) 10_554 7_555 ?
I1 O1 C1 72.3(3) 10_554 1_555 ?
I1 O1 C1 61.01(5) 10_554 3_554 ?
I1 O1 C1 105.67(5) 10_554 3_555 ?
O1 O1 O1 105.98(10) 3_554 3_555 ?
O1 O1 O1 127.0(3) 3_554 5_455 ?
O1 O1 O1 53.0(2) 3_554 5_555 ?
O1 O1 O1 142.99(12) 3_554 7_555 ?
O1 O1 N1 105.98(10) 3_554 3_555 ?
O1 O1 N1 127.0(3) 3_554 5_455 ?
O1 O1 N1 53.0(2) 3_554 5_555 ?
O1 O1 N1 142.99(12) 3_554 7_555 ?
O1 O1 C1 53.0(3) 3_554 1_555 ?
O1 O1 C1 122.34(9) 3_554 3_555 ?
O1 O1 O1 127.0(3) 3_555 5_455 ?
O1 O1 O1 53.0(2) 3_555 5_555 ?
O1 O1 O1 142.99(12) 3_555 7_554 ?
O1 O1 N1 105.98(10) 3_555 3_554 ?
O1 O1 N1 127.0(3) 3_555 5_455 ?
O1 O1 N1 53.0(2) 3_555 5_555 ?
O1 O1 N1 142.99(12) 3_555 7_554 ?
O1 O1 C1 53.0(3) 3_555 1_555 ?
O1 O1 C1 122.34(9) 3_555 3_554 ?
O1 O1 O1 180.0(4) 5_455 5_555 ?
O1 O1 O1 90.0(2) 5_455 7_554 ?
O1 O1 O1 90.0(2) 5_455 7_555 ?
O1 O1 N1 127.0(3) 5_455 3_554 ?
O1 O1 N1 127.0(3) 5_455 3_555 ?
O1 O1 N1 180.0(4) 5_455 5_555 ?
O1 O1 N1 90.0(2) 5_455 7_554 ?
O1 O1 N1 90.0(2) 5_455 7_555 ?
O1 O1 C1 180.0(5) 5_455 1_555 ?
O1 O1 C1 110.7(2) 5_455 3_554 ?
O1 O1 C1 110.7(2) 5_455 3_555 ?
O1 O1 O1 90.0(3) 5_555 7_554 ?
O1 O1 O1 90.0(3) 5_555 7_555 ?
O1 O1 N1 53.0(2) 5_555 3_554 ?
O1 O1 N1 53.0(2) 5_555 3_555 ?
O1 O1 N1 180.0(4) 5_555 5_455 ?
O1 O1 N1 90.0(3) 5_555 7_554 ?
O1 O1 N1 90.0(3) 5_555 7_555 ?
O1 O1 C1 69.3(2) 5_555 3_554 ?
O1 O1 C1 69.3(2) 5_555 3_555 ?
O1 O1 O1 180.000 7_554 7_555 ?
O1 O1 N1 142.99(12) 7_554 3_555 ?
O1 O1 N1 90.0(2) 7_554 5_455 ?
O1 O1 N1 90.0(3) 7_554 5_555 ?
O1 O1 N1 180.000 7_554 7_555 ?
O1 O1 C1 90.0(3) 7_554 1_555 ?
O1 O1 C1 159.35(5) 7_554 3_555 ?
O1 O1 N1 142.99(12) 7_555 3_554 ?
O1 O1 N1 90.0(2) 7_555 5_455 ?
O1 O1 N1 90.0(3) 7_555 5_555 ?
O1 O1 N1 180.000 7_555 7_554 ?
O1 O1 C1 90.0(3) 7_555 1_555 ?
O1 O1 C1 159.35(5) 7_555 3_554 ?
N1 O1 N1 105.98(10) 3_554 3_555 ?
N1 O1 N1 127.0(3) 3_554 5_455 ?
N1 O1 N1 53.0(2) 3_554 5_555 ?
N1 O1 N1 142.99(12) 3_554 7_555 ?
N1 O1 C1 53.0(3) 3_554 1_555 ?
N1 O1 C1 122.34(9) 3_554 3_555 ?
N1 O1 N1 127.0(3) 3_555 5_455 ?
N1 O1 N1 53.0(2) 3_555 5_555 ?
N1 O1 N1 142.99(12) 3_555 7_554 ?
N1 O1 C1 53.0(3) 3_555 1_555 ?
N1 O1 C1 122.34(9) 3_555 3_554 ?
N1 O1 N1 180.0(4) 5_455 5_555 ?
N1 O1 N1 90.0(2) 5_455 7_554 ?
N1 O1 N1 90.0(2) 5_455 7_555 ?
N1 O1 C1 180.0(5) 5_455 1_555 ?
N1 O1 C1 110.7(2) 5_455 3_554 ?
N1 O1 C1 110.7(2) 5_455 3_555 ?
N1 O1 N1 90.0(3) 5_555 7_554 ?
N1 O1 N1 90.0(3) 5_555 7_555 ?
N1 O1 C1 69.3(2) 5_555 3_554 ?
N1 O1 C1 69.3(2) 5_555 3_555 ?
N1 O1 N1 180.000 7_554 7_555 ?
N1 O1 C1 90.0(3) 7_554 1_555 ?
N1 O1 C1 159.35(5) 7_554 3_555 ?
N1 O1 C1 90.0(3) 7_555 1_555 ?
N1 O1 C1 159.35(5) 7_555 3_554 ?
C1 O1 C1 69.3(3) 1_555 3_554 ?
C1 O1 C1 69.3(3) 1_555 3_555 ?
C1 O1 C1 138.70(5) 3_554 3_555 ?
Eu1 N1 Eu1 108.50(12) 1_555 2_555 ?
Eu1 N1 I1 65.21(9) 1_555 1_556 ?
Eu1 N1 I1 86.48(10) 1_555 2_554 ?
Eu1 N1 I1 152.72(9) 1_555 9_546 ?
Eu1 N1 I1 57.76(9) 1_555 10_554 ?
Eu1 N1 O1 82.47(17) 1_555 3_554 ?
Eu1 N1 O1 146.56(17) 1_555 3_555 ?
Eu1 N1 O1 54.25(19) 1_555 5_455 ?
Eu1 N1 O1 125.8(3) 1_555 5_555 ?
Eu1 N1 O1 52.80(10) 1_555 7_554 ?
Eu1 N1 O1 127.20(10) 1_555 7_555 ?
Eu1 N1 N1 82.47(17) 1_555 3_554 ?
Eu1 N1 N1 146.56(17) 1_555 3_555 ?
Eu1 N1 N1 54.25(19) 1_555 5_455 ?
Eu1 N1 N1 125.8(3) 1_555 5_555 ?
Eu1 N1 N1 52.80(10) 1_555 7_554 ?
Eu1 N1 N1 127.20(10) 1_555 7_555 ?
Eu1 N1 C1 125.8(3) 1_555 1_555 ?
Eu1 N1 C1 68.92(9) 1_555 3_554 ?
Eu1 N1 C1 140.51(9) 1_555 3_555 ?
Eu1 N1 I1 86.48(10) 2_555 1_556 ?
Eu1 N1 I1 65.21(9) 2_555 2_554 ?
Eu1 N1 I1 57.76(9) 2_555 9_546 ?
Eu1 N1 I1 152.72(9) 2_555 10_554 ?
Eu1 N1 O1 146.56(17) 2_555 3_554 ?
Eu1 N1 O1 82.47(17) 2_555 3_555 ?
Eu1 N1 O1 54.25(19) 2_555 5_455 ?
Eu1 N1 O1 125.8(3) 2_555 5_555 ?
Eu1 N1 O1 127.20(10) 2_555 7_554 ?
Eu1 N1 O1 52.80(10) 2_555 7_555 ?
Eu1 N1 N1 146.56(17) 2_555 3_554 ?
Eu1 N1 N1 82.47(17) 2_555 3_555 ?
Eu1 N1 N1 54.25(19) 2_555 5_455 ?
Eu1 N1 N1 125.8(3) 2_555 5_555 ?
Eu1 N1 N1 127.20(10) 2_555 7_554 ?
Eu1 N1 N1 52.80(10) 2_555 7_555 ?
Eu1 N1 C1 125.8(3) 2_555 1_555 ?
Eu1 N1 C1 140.51(9) 2_555 3_554 ?
Eu1 N1 C1 68.92(9) 2_555 3_555 ?
I1 N1 I1 131.41(7) 1_556 2_554 ?
I1 N1 I1 130.46(6) 1_556 9_546 ?
I1 N1 I1 66.50(5) 1_556 10_554 ?
I1 N1 O1 125.99(12) 1_556 3_554 ?
I1 N1 O1 84.70(12) 1_556 3_555 ?
I1 N1 O1 65.70(17) 1_556 5_455 ?
I1 N1 O1 114.3(3) 1_556 5_555 ?
I1 N1 O1 115.20(6) 1_556 7_554 ?
I1 N1 O1 64.80(6) 1_556 7_555 ?
I1 N1 N1 125.99(12) 1_556 3_554 ?
I1 N1 N1 84.70(12) 1_556 3_555 ?
I1 N1 N1 65.70(17) 1_556 5_455 ?
I1 N1 N1 114.3(3) 1_556 5_555 ?
I1 N1 N1 115.20(6) 1_556 7_554 ?
I1 N1 N1 64.80(6) 1_556 7_555 ?
I1 N1 C1 114.3(3) 1_556 1_555 ?
I1 N1 C1 122.92(6) 1_556 3_554 ?
I1 N1 C1 75.33(6) 1_556 3_555 ?
I1 N1 I1 66.50(5) 2_554 9_546 ?
I1 N1 I1 130.46(6) 2_554 10_554 ?
I1 N1 O1 84.70(12) 2_554 3_554 ?
I1 N1 O1 125.99(12) 2_554 3_555 ?
I1 N1 O1 65.70(17) 2_554 5_455 ?
I1 N1 O1 114.3(3) 2_554 5_555 ?
I1 N1 O1 64.80(6) 2_554 7_554 ?
I1 N1 O1 115.20(6) 2_554 7_555 ?
I1 N1 N1 84.70(12) 2_554 3_554 ?
I1 N1 N1 125.99(12) 2_554 3_555 ?
I1 N1 N1 65.70(17) 2_554 5_455 ?
I1 N1 N1 114.3(3) 2_554 5_555 ?
I1 N1 N1 64.80(6) 2_554 7_554 ?
I1 N1 N1 115.20(6) 2_554 7_555 ?
I1 N1 C1 114.3(3) 2_554 1_555 ?
I1 N1 C1 75.33(6) 2_554 3_554 ?
I1 N1 C1 122.92(6) 2_554 3_555 ?
I1 N1 I1 144.60(6) 9_546 10_554 ?
I1 N1 O1 97.99(9) 9_546 3_554 ?
I1 N1 O1 59.67(9) 9_546 3_555 ?
I1 N1 O1 107.7(2) 9_546 5_455 ?
I1 N1 O1 72.3(2) 9_546 5_555 ?
I1 N1 O1 113.78(5) 9_546 7_554 ?
I1 N1 O1 66.22(5) 9_546 7_555 ?
I1 N1 N1 97.99(9) 9_546 3_554 ?
I1 N1 N1 59.67(9) 9_546 3_555 ?
I1 N1 N1 107.7(2) 9_546 5_455 ?
I1 N1 N1 72.3(2) 9_546 5_555 ?
I1 N1 N1 113.78(5) 9_546 7_554 ?
I1 N1 N1 66.22(5) 9_546 7_555 ?
I1 N1 C1 72.3(3) 9_546 1_555 ?
I1 N1 C1 105.67(5) 9_546 3_554 ?
I1 N1 C1 61.01(5) 9_546 3_555 ?
I1 N1 O1 59.67(9) 10_554 3_554 ?
I1 N1 O1 97.99(9) 10_554 3_555 ?
I1 N1 O1 107.7(2) 10_554 5_455 ?
I1 N1 O1 72.3(2) 10_554 5_555 ?
I1 N1 O1 66.22(5) 10_554 7_554 ?
I1 N1 O1 113.78(5) 10_554 7_555 ?
I1 N1 N1 59.67(9) 10_554 3_554 ?
I1 N1 N1 97.99(9) 10_554 3_555 ?
I1 N1 N1 107.7(2) 10_554 5_455 ?
I1 N1 N1 72.3(2) 10_554 5_555 ?
I1 N1 N1 66.22(5) 10_554 7_554 ?
I1 N1 N1 113.78(5) 10_554 7_555 ?
I1 N1 C1 72.3(3) 10_554 1_555 ?
I1 N1 C1 61.01(5) 10_554 3_554 ?
I1 N1 C1 105.67(5) 10_554 3_555 ?
O1 N1 O1 105.98(10) 3_554 3_555 ?
O1 N1 O1 127.0(3) 3_554 5_455 ?
O1 N1 O1 53.0(2) 3_554 5_555 ?
O1 N1 O1 142.99(12) 3_554 7_555 ?
O1 N1 N1 105.98(10) 3_554 3_555 ?
O1 N1 N1 127.0(3) 3_554 5_455 ?
O1 N1 N1 53.0(2) 3_554 5_555 ?
O1 N1 N1 142.99(12) 3_554 7_555 ?
O1 N1 C1 53.0(3) 3_554 1_555 ?
O1 N1 C1 122.34(9) 3_554 3_555 ?
O1 N1 O1 127.0(3) 3_555 5_455 ?
O1 N1 O1 53.0(2) 3_555 5_555 ?
O1 N1 O1 142.99(12) 3_555 7_554 ?
O1 N1 N1 105.98(10) 3_555 3_554 ?
O1 N1 N1 127.0(3) 3_555 5_455 ?
O1 N1 N1 53.0(2) 3_555 5_555 ?
O1 N1 N1 142.99(12) 3_555 7_554 ?
O1 N1 C1 53.0(3) 3_555 1_555 ?
O1 N1 C1 122.34(9) 3_555 3_554 ?
O1 N1 O1 180.0(4) 5_455 5_555 ?
O1 N1 O1 90.0(2) 5_455 7_554 ?
O1 N1 O1 90.0(2) 5_455 7_555 ?
O1 N1 N1 127.0(3) 5_455 3_554 ?
O1 N1 N1 127.0(3) 5_455 3_555 ?
O1 N1 N1 180.0(4) 5_455 5_555 ?
O1 N1 N1 90.0(2) 5_455 7_554 ?
O1 N1 N1 90.0(2) 5_455 7_555 ?
O1 N1 C1 180.0(5) 5_455 1_555 ?
O1 N1 C1 110.7(2) 5_455 3_554 ?
O1 N1 C1 110.7(2) 5_455 3_555 ?
O1 N1 O1 90.0(3) 5_555 7_554 ?
O1 N1 O1 90.0(3) 5_555 7_555 ?
O1 N1 N1 53.0(2) 5_555 3_554 ?
O1 N1 N1 53.0(2) 5_555 3_555 ?
O1 N1 N1 180.0(4) 5_555 5_455 ?
O1 N1 N1 90.0(3) 5_555 7_554 ?
O1 N1 N1 90.0(3) 5_555 7_555 ?
O1 N1 C1 69.3(2) 5_555 3_554 ?
O1 N1 C1 69.3(2) 5_555 3_555 ?
O1 N1 O1 180.000 7_554 7_555 ?
O1 N1 N1 142.99(12) 7_554 3_555 ?
O1 N1 N1 90.0(2) 7_554 5_455 ?
O1 N1 N1 90.0(3) 7_554 5_555 ?
O1 N1 N1 180.000 7_554 7_555 ?
O1 N1 C1 90.0(3) 7_554 1_555 ?
O1 N1 C1 159.35(5) 7_554 3_555 ?
O1 N1 N1 142.99(12) 7_555 3_554 ?
O1 N1 N1 90.0(2) 7_555 5_455 ?
O1 N1 N1 90.0(3) 7_555 5_555 ?
O1 N1 N1 180.000 7_555 7_554 ?
O1 N1 C1 90.0(3) 7_555 1_555 ?
O1 N1 C1 159.35(5) 7_555 3_554 ?
N1 N1 N1 105.98(10) 3_554 3_555 ?
N1 N1 N1 127.0(3) 3_554 5_455 ?
N1 N1 N1 53.0(2) 3_554 5_555 ?
N1 N1 N1 142.99(12) 3_554 7_555 ?
N1 N1 C1 53.0(3) 3_554 1_555 ?
N1 N1 C1 122.34(9) 3_554 3_555 ?
N1 N1 N1 127.0(3) 3_555 5_455 ?
N1 N1 N1 53.0(2) 3_555 5_555 ?
N1 N1 N1 142.99(12) 3_555 7_554 ?
N1 N1 C1 53.0(3) 3_555 1_555 ?
N1 N1 C1 122.34(9) 3_555 3_554 ?
N1 N1 N1 180.0(4) 5_455 5_555 ?
N1 N1 N1 90.0(2) 5_455 7_554 ?
N1 N1 N1 90.0(2) 5_455 7_555 ?
N1 N1 C1 180.0(5) 5_455 1_555 ?
N1 N1 C1 110.7(2) 5_455 3_554 ?
N1 N1 C1 110.7(2) 5_455 3_555 ?
N1 N1 N1 90.0(3) 5_555 7_554 ?
N1 N1 N1 90.0(3) 5_555 7_555 ?
N1 N1 C1 69.3(2) 5_555 3_554 ?
N1 N1 C1 69.3(2) 5_555 3_555 ?
N1 N1 N1 180.000 7_554 7_555 ?
N1 N1 C1 90.0(3) 7_554 1_555 ?
N1 N1 C1 159.35(5) 7_554 3_555 ?
N1 N1 C1 90.0(3) 7_555 1_555 ?
N1 N1 C1 159.35(5) 7_555 3_554 ?
C1 N1 C1 69.3(3) 1_555 3_554 ?
C1 N1 C1 69.3(3) 1_555 3_555 ?
C1 N1 C1 138.70(5) 3_554 3_555 ?
Eu1 C1 Eu1 104.064(11) 1_555 1_655 ?
Eu1 C1 Eu1 75.94(2) 1_555 2_555 ?
Eu1 C1 Eu1 180.00(2) 1_555 2_655 ?
Eu1 C1 I1 124.46(4) 1_555 9_546 ?
Eu1 C1 I1 55.54(2) 1_555 10_554 ?
Eu1 C1 O1 81.33(12) 1_555 3_554 ?
Eu1 C1 O1 134.98(12) 1_555 3_555 ?
Eu1 C1 O1 142.03(1) 1_555 5_555 ?
Eu1 C1 O1 45.02(6) 1_555 7_554 ?
Eu1 C1 O1 98.67(6) 1_555 7_555 ?
Eu1 C1 N1 81.33(12) 1_555 3_554 ?
Eu1 C1 N1 134.98(12) 1_555 3_555 ?
Eu1 C1 N1 142.03(1) 1_555 5_555 ?
Eu1 C1 N1 45.02(6) 1_555 7_554 ?
Eu1 C1 N1 98.67(6) 1_555 7_555 ?
Eu1 C1 C1 62.724(12) 1_555 3_554 ?
Eu1 C1 C1 117.276(12) 1_555 3_555 ?
Eu1 C1 Eu1 180.00(2) 1_655 2_555 ?
Eu1 C1 Eu1 75.94(2) 1_655 2_655 ?
Eu1 C1 I1 124.46(4) 1_655 9_546 ?
Eu1 C1 I1 55.54(2) 1_655 10_554 ?
Eu1 C1 O1 142.03(1) 1_655 1_555 ?
Eu1 C1 O1 45.02(6) 1_655 3_554 ?
Eu1 C1 O1 98.67(6) 1_655 3_555 ?
Eu1 C1 O1 81.33(12) 1_655 7_554 ?
Eu1 C1 O1 134.98(12) 1_655 7_555 ?
Eu1 C1 N1 142.03(1) 1_655 1_555 ?
Eu1 C1 N1 45.02(6) 1_655 3_554 ?
Eu1 C1 N1 98.67(6) 1_655 3_555 ?
Eu1 C1 N1 81.33(12) 1_655 7_554 ?
Eu1 C1 N1 134.98(12) 1_655 7_555 ?
Eu1 C1 C1 62.724(12) 1_655 3_554 ?
Eu1 C1 C1 117.276(12) 1_655 3_555 ?
Eu1 C1 Eu1 104.064(11) 2_555 2_655 ?
Eu1 C1 I1 55.54(2) 2_555 9_546 ?
Eu1 C1 I1 124.46(4) 2_555 10_554 ?
Eu1 C1 O1 134.98(12) 2_555 3_554 ?
Eu1 C1 O1 81.33(12) 2_555 3_555 ?
Eu1 C1 O1 142.03(1) 2_555 5_555 ?
Eu1 C1 O1 98.67(6) 2_555 7_554 ?
Eu1 C1 O1 45.02(6) 2_555 7_555 ?
Eu1 C1 N1 134.98(12) 2_555 3_554 ?
Eu1 C1 N1 81.33(12) 2_555 3_555 ?
Eu1 C1 N1 142.03(1) 2_555 5_555 ?
Eu1 C1 N1 98.67(6) 2_555 7_554 ?
Eu1 C1 N1 45.02(6) 2_555 7_555 ?
Eu1 C1 C1 117.276(12) 2_555 3_554 ?
Eu1 C1 C1 62.724(12) 2_555 3_555 ?
Eu1 C1 I1 55.54(2) 2_655 9_546 ?
Eu1 C1 I1 124.46(4) 2_655 10_554 ?
Eu1 C1 O1 142.03(1) 2_655 1_555 ?
Eu1 C1 O1 98.67(6) 2_655 3_554 ?
Eu1 C1 O1 45.02(6) 2_655 3_555 ?
Eu1 C1 O1 134.98(12) 2_655 7_554 ?
Eu1 C1 O1 81.33(12) 2_655 7_555 ?
Eu1 C1 N1 142.03(1) 2_655 1_555 ?
Eu1 C1 N1 98.67(6) 2_655 3_554 ?
Eu1 C1 N1 45.02(6) 2_655 3_555 ?
Eu1 C1 N1 134.98(12) 2_655 7_554 ?
Eu1 C1 N1 81.33(12) 2_655 7_555 ?
Eu1 C1 C1 117.276(12) 2_655 3_554 ?
Eu1 C1 C1 62.724(12) 2_655 3_555 ?
I1 C1 I1 180.00(5) 9_546 10_554 ?
I1 C1 O1 90.0(3) 9_546 1_555 ?
I1 C1 O1 113.34(5) 9_546 3_554 ?
I1 C1 O1 66.66(5) 9_546 3_555 ?
I1 C1 O1 90.0(3) 9_546 5_555 ?
I1 C1 O1 113.34(5) 9_546 7_554 ?
I1 C1 O1 66.66(5) 9_546 7_555 ?
I1 C1 N1 90.0(3) 9_546 1_555 ?
I1 C1 N1 113.34(5) 9_546 3_554 ?
I1 C1 N1 66.66(5) 9_546 3_555 ?
I1 C1 N1 90.0(3) 9_546 5_555 ?
I1 C1 N1 113.34(5) 9_546 7_554 ?
I1 C1 N1 66.66(5) 9_546 7_555 ?
I1 C1 C1 115.05(2) 9_546 3_554 ?
I1 C1 C1 64.95(2) 9_546 3_555 ?
I1 C1 O1 90.0(3) 10_554 1_555 ?
I1 C1 O1 66.66(5) 10_554 3_554 ?
I1 C1 O1 113.34(5) 10_554 3_555 ?
I1 C1 O1 90.0(3) 10_554 5_555 ?
I1 C1 O1 66.66(5) 10_554 7_554 ?
I1 C1 O1 113.34(5) 10_554 7_555 ?
I1 C1 N1 90.0(3) 10_554 1_555 ?
I1 C1 N1 66.66(5) 10_554 3_554 ?
I1 C1 N1 113.34(5) 10_554 3_555 ?
I1 C1 N1 90.0(3) 10_554 5_555 ?
I1 C1 N1 66.66(5) 10_554 7_554 ?
I1 C1 N1 113.34(5) 10_554 7_555 ?
I1 C1 C1 64.95(2) 10_554 3_554 ?
I1 C1 C1 115.05(2) 10_554 3_555 ?
O1 C1 O1 110.7(4) 1_555 3_554 ?
O1 C1 O1 110.7(4) 1_555 3_555 ?
O1 C1 O1 180.0(9) 1_555 5_555 ?
O1 C1 O1 69.3(3) 1_555 7_554 ?
O1 C1 O1 69.3(3) 1_555 7_555 ?
O1 C1 N1 110.7(4) 1_555 3_554 ?
O1 C1 N1 110.7(4) 1_555 3_555 ?
O1 C1 N1 180.0(9) 1_555 5_555 ?
O1 C1 N1 69.3(3) 1_555 7_554 ?
O1 C1 N1 69.3(3) 1_555 7_555 ?
O1 C1 C1 90.0(3) 1_555 3_554 ?
O1 C1 C1 90.0(3) 1_555 3_555 ?
O1 C1 O1 138.70(5) 3_554 3_555 ?
O1 C1 O1 69.3(3) 3_554 5_555 ?
O1 C1 O1 180.00(11) 3_554 7_555 ?
O1 C1 N1 110.7(4) 3_554 1_555 ?
O1 C1 N1 138.70(5) 3_554 3_555 ?
O1 C1 N1 69.3(3) 3_554 5_555 ?
O1 C1 N1 180.00(11) 3_554 7_555 ?
O1 C1 C1 159.35(5) 3_554 3_555 ?
O1 C1 O1 69.3(3) 3_555 5_555 ?
O1 C1 O1 180.00(11) 3_555 7_554 ?
O1 C1 N1 110.7(4) 3_555 1_555 ?
O1 C1 N1 138.70(5) 3_555 3_554 ?
O1 C1 N1 69.3(3) 3_555 5_555 ?
O1 C1 N1 180.00(11) 3_555 7_554 ?
O1 C1 C1 159.35(5) 3_555 3_554 ?
O1 C1 O1 110.7(4) 5_555 7_554 ?
O1 C1 O1 110.7(4) 5_555 7_555 ?
O1 C1 N1 180.0(9) 5_555 1_555 ?
O1 C1 N1 69.3(3) 5_555 3_554 ?
O1 C1 N1 69.3(3) 5_555 3_555 ?
O1 C1 N1 110.7(4) 5_555 7_554 ?
O1 C1 N1 110.7(4) 5_555 7_555 ?
O1 C1 C1 90.0(3) 5_555 3_554 ?
O1 C1 C1 90.0(3) 5_555 3_555 ?
O1 C1 O1 138.70(5) 7_554 7_555 ?
O1 C1 N1 69.3(3) 7_554 1_555 ?
O1 C1 N1 180.00(11) 7_554 3_555 ?
O1 C1 N1 110.7(4) 7_554 5_555 ?
O1 C1 N1 138.70(5) 7_554 7_555 ?
O1 C1 C1 159.35(5) 7_554 3_555 ?
O1 C1 N1 69.3(3) 7_555 1_555 ?
O1 C1 N1 180.00(11) 7_555 3_554 ?
O1 C1 N1 110.7(4) 7_555 5_555 ?
O1 C1 N1 138.70(5) 7_555 7_554 ?
O1 C1 C1 159.35(5) 7_555 3_554 ?
N1 C1 N1 110.7(4) 1_555 3_554 ?
N1 C1 N1 110.7(4) 1_555 3_555 ?
N1 C1 N1 180.0(9) 1_555 5_555 ?
N1 C1 N1 69.3(3) 1_555 7_554 ?
N1 C1 N1 69.3(3) 1_555 7_555 ?
N1 C1 C1 90.0(3) 1_555 3_554 ?
N1 C1 C1 90.0(3) 1_555 3_555 ?
N1 C1 N1 138.70(5) 3_554 3_555 ?
N1 C1 N1 69.3(3) 3_554 5_555 ?
N1 C1 N1 180.00(11) 3_554 7_555 ?
N1 C1 C1 159.35(5) 3_554 3_555 ?
N1 C1 N1 69.3(3) 3_555 5_555 ?
N1 C1 N1 180.00(11) 3_555 7_554 ?
N1 C1 C1 159.35(5) 3_555 3_554 ?
N1 C1 N1 110.7(4) 5_555 7_554 ?
N1 C1 N1 110.7(4) 5_555 7_555 ?
N1 C1 C1 90.0(3) 5_555 3_554 ?
N1 C1 C1 90.0(3) 5_555 3_555 ?
N1 C1 N1 138.70(5) 7_554 7_555 ?
N1 C1 C1 159.35(5) 7_554 3_555 ?
N1 C1 C1 159.35(5) 7_555 3_554 ?
C1 C1 C1 180.000 3_554 3_555 ?

loop_
_geom_bond_atom_site_label_1
_geom_bond_atom_site_label_2
_geom_bond_distance
_geom_bond_site_symmetry_2
_geom_bond_publ_flag
Eu1 I1 3.5397(7) 1_555 ?
Eu1 I1 3.5397(7) 1_556 ?
Eu1 I1 3.3628(10) 10_454 ?
Eu1 I1 3.3628(10) 10_554 ?
Eu1 O1 2.620(4) 1_555 ?
Eu1 O1 2.620(4) 3_454 ?
Eu1 O1 2.620(4) 5_455 ?
Eu1 O1 2.620(4) 7_554 ?
Eu1 N1 2.620(4) 1_555 ?
Eu1 N1 2.620(4) 3_454 ?
Eu1 N1 2.620(4) 5_455 ?
Eu1 N1 2.620(4) 7_554 ?
Eu1 C1 3.4561(5) 1_455 ?
Eu1 C1 3.4561(5) 1_555 ?
Eu1 C1 3.4561(5) 3_454 ?
Eu1 C1 3.4561(5) 3_554 ?
I1 Eu1 3.5397(7) 1_554 ?
I1 Eu1 3.5397(7) 1_555 ?
I1 Eu1 3.3628(10) 10_454 ?
I1 Eu1 3.3628(10) 10_554 ?
I1 O1 3.720(3) 1_554 ?
I1 O1 3.720(3) 3_454 ?
I1 O1 3.720(3) 5_454 ?
I1 O1 3.720(3) 7_554 ?
I1 O1 3.927(2) 9_454 ?
I1 O1 3.927(2) 11_454 ?
I1 O1 3.927(2) 13_454 ?
I1 O1 3.927(2) 15_454 ?
I1 N1 3.720(3) 1_554 ?
I1 N1 3.720(3) 3_454 ?
I1 N1 3.720(3) 5_454 ?
I1 N1 3.720(3) 7_554 ?
I1 N1 3.927(2) 9_454 ?
I1 N1 3.927(2) 11_454 ?
I1 N1 3.927(2) 13_454 ?
I1 N1 3.927(2) 15_454 ?
I1 C1 3.7413(10) 9_454 ?
I1 C1 3.7413(10) 11_454 ?
O1 Eu1 2.620(4) 1_555 ?
O1 Eu1 2.620(4) 2_555 ?
O1 I1 3.720(3) 1_556 ?
O1 I1 3.720(3) 2_554 ?
O1 I1 3.927(2) 9_546 ?
O1 I1 3.927(2) 10_554 ?
O1 O1 3.967(5) 3_554 ?
O1 O1 3.967(5) 3_555 ?
O1 O1 3.061(8) 5_455 ?
O1 O1 2.388(8) 5_555 ?
O1 O1 3.16770(10) 7_554 ?
O1 O1 3.16770(10) 7_555 ?
O1 N1 3.967(5) 3_554 ?
O1 N1 3.967(5) 3_555 ?
O1 N1 3.061(8) 5_455 ?
O1 N1 2.388(8) 5_555 ?
O1 N1 3.16773 7_554 ?
O1 N1 3.16773 7_555 ?
O1 C1 1.194(6) 1_555 ?
O1 C1 3.385(2) 3_554 ?
O1 C1 3.385(2) 3_555 ?
N1 Eu1 2.620(4) 1_555 ?
N1 Eu1 2.620(4) 2_555 ?
N1 I1 3.720(3) 1_556 ?
N1 I1 3.720(3) 2_554 ?
N1 I1 3.927(2) 9_546 ?
N1 I1 3.927(2) 10_554 ?
N1 O1 3.967(5) 3_554 ?
N1 O1 3.967(5) 3_555 ?
N1 O1 3.061(8) 5_455 ?
N1 O1 2.388(8) 5_555 ?
N1 O1 3.16773 7_554 ?
N1 O1 3.16773 7_555 ?
N1 N1 3.967(5) 3_554 ?
N1 N1 3.967(5) 3_555 ?
N1 N1 3.061(8) 5_455 ?
N1 N1 2.388(8) 5_555 ?
N1 N1 3.16773 7_554 ?
N1 N1 3.16773 7_555 ?
N1 C1 1.194(6) 1_555 ?
N1 C1 3.385(2) 3_554 ?
N1 C1 3.385(2) 3_555 ?
C1 Eu1 3.4561(5) 1_555 ?
C1 Eu1 3.4561(5) 1_655 ?
C1 Eu1 3.4561(5) 2_555 ?
C1 Eu1 3.4561(5) 2_655 ?
C1 I1 3.7413(10) 9_546 ?
C1 I1 3.7413(10) 10_554 ?
C1 O1 1.194(6) 1_555 ?
C1 O1 3.385(2) 3_554 ?
C1 O1 3.385(2) 3_555 ?
C1 O1 1.194(6) 5_555 ?
C1 O1 3.385(2) 7_554 ?
C1 O1 3.385(2) 7_555 ?
C1 N1 1.194(6) 1_555 ?
C1 N1 3.385(2) 3_554 ?
C1 N1 3.385(2) 3_555 ?
C1 N1 1.194(6) 5_555 ?
C1 N1 3.385(2) 7_554 ?
C1 N1 3.385(2) 7_555 ?
